data_7013589
loop_
_publ_author_name
'Kilian, Petr'
'Slawin, Alexandra M. Z.'
'Woollins, J. Derek'

_publ_section_title
;
 A structural study of 1,8-bis(dimethyl phosphonito) naphthalene and
 related crowded chalcogeno derivatives
;
_journal_issue 20
_journal_name_full 'Dalton Transactions'
_journal_page_first 3876
_journal_paper_doi 10.1039/b310392g
_journal_year 2003
_chemical_formula_sum 'C14 H18 O5.15 P2'
_chemical_formula_weight 330.62
_chemical_name_systematic
;
?
;
_space_group_IT_number 14
_symmetry_cell_setting monoclinic
_symmetry_space_group_name_Hall '-P 2ybc'
_symmetry_space_group_name_H-M 'P 1 21/c 1'
_atom_sites_solution_hydrogens geom
_atom_sites_solution_primary direct
_atom_sites_solution_secondary difmap
_audit_creation_method SHELXL-97
_cell_angle_alpha 90.00
_cell_angle_beta 110.326(3)
_cell_angle_gamma 90.00
_cell_formula_units_Z 4
_cell_length_a 15.706(3)
_cell_length_b 8.1829(15)
_cell_length_c 13.060(2)
_cell_measurement_reflns_used 74
_cell_measurement_temperature 125(2)
_cell_measurement_theta_max 28
_cell_measurement_theta_min 12
_cell_volume 1574.0(5)
_computing_cell_refinement 'Bruker SMART'
_computing_data_collection 'Bruker SMART'
_computing_data_reduction 'Bruker SHELXTL'
_computing_molecular_graphics 'Bruker SHELXTL'
_computing_publication_material 'Bruker SHELXTL'
_computing_structure_refinement 'SHELXL-97 (Sheldrick, 1997)'
_computing_structure_solution 'SHELXS-97 (Sheldrick, 1990)'
_diffrn_ambient_temperature 125(2)
_diffrn_detector_area_resol_mean 0.83
_diffrn_measured_fraction_theta_full 0.984
_diffrn_measured_fraction_theta_max 0.984
_diffrn_measurement_device_type 'CCD area detector'
_diffrn_measurement_method 'phi and omega scans'
_diffrn_radiation_monochromator graphite
_diffrn_radiation_source 'fine-focus sealed tube'
_diffrn_radiation_type MoK\a
_diffrn_radiation_wavelength 0.71073
_diffrn_reflns_av_R_equivalents 0.0468
_diffrn_reflns_av_sigmaI/netI 0.0441
_diffrn_reflns_limit_h_max 17
_diffrn_reflns_limit_h_min -17
_diffrn_reflns_limit_k_max 9
_diffrn_reflns_limit_k_min -9
_diffrn_reflns_limit_l_max 12
_diffrn_reflns_limit_l_min -14
_diffrn_reflns_number 8145
_diffrn_reflns_theta_full 23.27
_diffrn_reflns_theta_max 23.27
_diffrn_reflns_theta_min 2.77
_exptl_absorpt_coefficient_mu 0.295
_exptl_absorpt_correction_T_max 1.00000
_exptl_absorpt_correction_T_min 0.891616
_exptl_absorpt_correction_type multi-scan
_exptl_crystal_colour colourless
_exptl_crystal_density_diffrn 1.395
_exptl_crystal_density_method 'not measured'
_exptl_crystal_description prism
_exptl_crystal_F_000 693
_exptl_crystal_size_max .1
_exptl_crystal_size_mid .1
_exptl_crystal_size_min .05
_refine_diff_density_max 0.240
_refine_diff_density_min -0.241
_refine_diff_density_rms 0.048
_refine_ls_extinction_coef 0.0028(9)
_refine_ls_extinction_expression Fc^*^=kFc[1+0.001xFc^2^\l^3^/sin(2\q)]^-1/4^
_refine_ls_extinction_method SHELXL
_refine_ls_goodness_of_fit_ref 0.877
_refine_ls_hydrogen_treatment mixed
_refine_ls_matrix_type full
_refine_ls_number_parameters 199
_refine_ls_number_reflns 2228
_refine_ls_number_restraints 0
_refine_ls_restrained_S_all 0.877
_refine_ls_R_factor_all 0.0538
_refine_ls_R_factor_gt 0.0347
_refine_ls_shift/su_max 0.067
_refine_ls_shift/su_mean 0.005
_refine_ls_structure_factor_coef Fsqd
_refine_ls_weighting_details 'calc w=1/[\s^2^(Fo^2^)+(0.0610P)^2^+0.0000P] where P=(Fo^2^+2Fc^2^)/3'
_refine_ls_weighting_scheme calc
_refine_ls_wR_factor_gt 0.0806
_refine_ls_wR_factor_ref 0.0871
_reflns_number_gt 1663
_reflns_number_total 2228
_reflns_threshold_expression >2sigma(I)
_cod_data_source_file b310392g.txt
_cod_data_source_block 2
_cod_depositor_comments
;
The following automatic conversions were performed:
'_symmetry_cell_setting' value 'Monoclinic' changed to 'monoclinic'
according to '/home/saulius/struct/CIF-dictionaries/cif_core.dic'
dictionary named 'cif_core.dic' version 2.4.1 from
2010-06-29.

'_exptl_absorpt_correction_type' value 'MULTISCAN' changed to
'multi-scan' according to
'/home/saulius/struct/CIF-dictionaries/cif_core.dic' dictionary named
'cif_core.dic' version 2.4.1 from 2010-06-29.

Automatic conversion script
Id: cif_fix_enum 1527 2010-12-29 10:47:43Z saulius 
;
_cod_original_sg_symbol_H-M P2(1)/c
_cod_database_code 7013589

loop_
_symmetry_equiv_pos_as_xyz
'x, y, z'
'-x, y+1/2, -z+1/2'
'-x, -y, -z'
'x, -y-1/2, z-1/2'

loop_
_atom_site_label
_atom_site_type_symbol
_atom_site_fract_x
_atom_site_fract_y
_atom_site_fract_z
_atom_site_U_iso_or_equiv
_atom_site_adp_type
_atom_site_occupancy
_atom_site_symmetry_multiplicity
_atom_site_calc_flag
_atom_site_refinement_flags
_atom_site_disorder_assembly
_atom_site_disorder_group
O1 O 0.65284(10) -0.0830(2) 0.54933(14) 0.0300(4) Uani 1 1 d . . .
P1 P 0.63953(4) -0.07998(8) 0.43264(6) 0.0249(2) Uani 1 1 d . . .
C1 C 0.74014(16) -0.1224(3) 0.4018(2) 0.0227(6) Uani 1 1 d . . .
C2 C 0.72843(17) -0.2098(3) 0.3078(2) 0.0278(6) Uani 1 1 d . . .
H2A H 0.6689 -0.2216 0.2558 0.033 Uiso 1 1 calc R . .
C3 C 0.80144(18) -0.2819(3) 0.2862(2) 0.0320(7) Uani 1 1 d . . .
H3A H 0.7925 -0.3323 0.2177 0.038 Uiso 1 1 calc R . .
C4 C 0.88516(18) -0.2784(3) 0.3649(2) 0.0293(6) Uani 1 1 d . . .
H4A H 0.9336 -0.3359 0.3534 0.035 Uiso 1 1 calc R . .
C5 C 0.90172(16) -0.1915(3) 0.4632(2) 0.0232(6) Uani 1 1 d . . .
C6 C 0.98875(16) -0.1960(3) 0.5459(2) 0.0265(6) Uani 1 1 d . . .
H6A H 1.0351 -0.2617 0.5359 0.032 Uiso 1 1 calc R . .
C7 C 1.00686(16) -0.1083(3) 0.6390(2) 0.0272(6) Uani 1 1 d . . .
H7A H 1.0638 -0.1194 0.6963 0.033 Uiso 1 1 calc R . .
C8 C 0.94096(16) -0.0009(3) 0.6502(2) 0.0243(6) Uani 1 1 d . . .
H8A H 0.9561 0.0674 0.7128 0.029 Uiso 1 1 calc R . .
C9 C 0.85480(15) 0.0086(3) 0.5728(2) 0.0207(6) Uani 1 1 d . . .
C10 C 0.83092(15) -0.0986(3) 0.4805(2) 0.0201(6) Uani 1 1 d . . .
P9 P 0.78402(4) 0.18164(8) 0.58270(5) 0.0241(2) Uani 1 1 d . . .
O11 O 0.59878(11) 0.0784(2) 0.36660(15) 0.0362(5) Uani 1 1 d . . .
C11 C 0.53283(19) 0.1714(4) 0.3972(3) 0.0462(8) Uani 1 1 d . . .
H11A H 0.4816 0.1007 0.3939 0.069 Uiso 1 1 calc R . .
H11B H 0.5110 0.2632 0.3467 0.069 Uiso 1 1 calc R . .
H11C H 0.5613 0.2131 0.4717 0.069 Uiso 1 1 calc R . .
O12 O 0.56637(11) -0.2085(2) 0.36492(15) 0.0386(5) Uani 1 1 d . . .
C12 C 0.5698(2) -0.3737(4) 0.4040(3) 0.0542(9) Uani 1 1 d . . .
H12A H 0.6192 -0.4327 0.3907 0.081 Uiso 1 1 calc R . .
H12B H 0.5120 -0.4284 0.3655 0.081 Uiso 1 1 calc R . .
H12C H 0.5804 -0.3724 0.4826 0.081 Uiso 1 1 calc R . .
O13 O 0.86126(11) 0.31919(19) 0.58880(15) 0.0305(5) Uani 1 1 d . . .
C13 C 0.8313(2) 0.4864(3) 0.5815(3) 0.0441(8) Uani 1 1 d . . .
H13A H 0.7951 0.5123 0.5055 0.066 Uiso 1 1 calc R . .
H13B H 0.8842 0.5589 0.6065 0.066 Uiso 1 1 calc R . .
H13C H 0.7942 0.5020 0.6275 0.066 Uiso 1 1 calc R . .
O14 O 0.79521(12) 0.1671(2) 0.71012(15) 0.0342(5) Uani 1 1 d . . .
C14 C 0.7202(2) 0.2093(4) 0.7440(3) 0.0541(9) Uani 1 1 d . . .
H14A H 0.6926 0.3113 0.7084 0.081 Uiso 1 1 calc R . .
H14B H 0.7420 0.2239 0.8234 0.081 Uiso 1 1 calc R . .
H14C H 0.6749 0.1216 0.7233 0.081 Uiso 1 1 calc R . .
O9 O 0.7124(7) 0.2446(12) 0.4967(9) 0.022(2) Uiso 0.15 1 d P . .

loop_
_atom_site_aniso_label
_atom_site_aniso_U_11
_atom_site_aniso_U_22
_atom_site_aniso_U_33
_atom_site_aniso_U_23
_atom_site_aniso_U_13
_atom_site_aniso_U_12
O1 0.0251(9) 0.0364(10) 0.0304(11) 0.0029(8) 0.0121(8) -0.0020(8)
P1 0.0216(4) 0.0282(4) 0.0253(4) 0.0004(3) 0.0085(3) -0.0033(3)
C1 0.0267(14) 0.0205(13) 0.0204(15) 0.0010(11) 0.0075(12) -0.0031(11)
C2 0.0284(14) 0.0289(14) 0.0246(16) -0.0021(12) 0.0073(13) -0.0060(11)
C3 0.0450(17) 0.0297(15) 0.0286(16) -0.0076(12) 0.0219(15) -0.0047(13)
C4 0.0337(16) 0.0236(14) 0.0367(17) -0.0014(12) 0.0201(14) -0.0022(12)
C5 0.0283(14) 0.0196(13) 0.0276(15) 0.0020(11) 0.0168(12) -0.0039(11)
C6 0.0254(14) 0.0245(14) 0.0349(17) 0.0063(12) 0.0173(13) 0.0038(11)
C7 0.0186(13) 0.0297(14) 0.0329(17) 0.0060(13) 0.0086(12) -0.0002(11)
C8 0.0275(15) 0.0261(13) 0.0198(14) 0.0022(11) 0.0088(12) -0.0054(11)
C9 0.0209(13) 0.0213(13) 0.0222(15) 0.0040(11) 0.0105(12) -0.0042(10)
C10 0.0242(13) 0.0168(12) 0.0218(14) 0.0047(11) 0.0112(12) -0.0047(10)
P9 0.0265(4) 0.0242(4) 0.0230(4) -0.0013(3) 0.0104(3) 0.0014(3)
O11 0.0329(10) 0.0432(11) 0.0368(12) 0.0097(9) 0.0177(9) 0.0095(9)
C11 0.0394(17) 0.0535(19) 0.052(2) 0.0154(16) 0.0232(16) 0.0197(15)
O12 0.0309(10) 0.0405(12) 0.0456(13) -0.0080(9) 0.0147(10) -0.0103(9)
C12 0.056(2) 0.0387(18) 0.076(3) -0.0070(17) 0.0331(19) -0.0160(15)
O13 0.0354(10) 0.0210(9) 0.0390(12) 0.0026(8) 0.0178(9) -0.0016(8)
C13 0.0562(19) 0.0250(16) 0.055(2) 0.0093(14) 0.0237(17) 0.0006(14)
O14 0.0384(11) 0.0411(11) 0.0299(11) -0.0089(9) 0.0206(9) -0.0064(9)
C14 0.076(2) 0.0456(19) 0.067(2) -0.0042(17) 0.057(2) 0.0034(17)

loop_
_atom_type_symbol
_atom_type_description
_atom_type_scat_dispersion_real
_atom_type_scat_dispersion_imag
_atom_type_scat_source
C C 0.0033 0.0016 'International Tables Vol C Tables 4.2.6.8 and 6.1.1.4'
H H 0.0000 0.0000 'International Tables Vol C Tables 4.2.6.8 and 6.1.1.4'
O O 0.0106 0.0060 'International Tables Vol C Tables 4.2.6.8 and 6.1.1.4'
P P 0.1023 0.0942 'International Tables Vol C Tables 4.2.6.8 and 6.1.1.4'

loop_
_geom_angle_atom_site_label_1
_geom_angle_atom_site_label_2
_geom_angle_atom_site_label_3
_geom_angle
_geom_angle_site_symmetry_1
_geom_angle_site_symmetry_3
_geom_angle_publ_flag
O1 P1 O11 118.08(11) . . ?
O1 P1 O12 112.57(10) . . ?
O11 P1 O12 99.44(10) . . ?
O1 P1 C1 114.31(11) . . ?
O11 P1 C1 105.05(10) . . ?
O12 P1 C1 105.72(11) . . ?
C2 C1 C10 119.7(2) . . ?
C2 C1 P1 116.44(18) . . ?
C10 C1 P1 122.63(18) . . ?
C1 C2 C3 122.2(2) . . ?
C1 C2 H2A 118.9 . . ?
C3 C2 H2A 118.9 . . ?
C4 C3 C2 118.9(2) . . ?
C4 C3 H3A 120.6 . . ?
C2 C3 H3A 120.6 . . ?
C3 C4 C5 121.5(2) . . ?
C3 C4 H4A 119.2 . . ?
C5 C4 H4A 119.2 . . ?
C4 C5 C6 120.3(2) . . ?
C4 C5 C10 120.3(2) . . ?
C6 C5 C10 119.4(2) . . ?
C7 C6 C5 121.1(2) . . ?
C7 C6 H6A 119.4 . . ?
C5 C6 H6A 119.4 . . ?
C6 C7 C8 119.5(2) . . ?
C6 C7 H7A 120.2 . . ?
C8 C7 H7A 120.2 . . ?
C9 C8 C7 122.0(2) . . ?
C9 C8 H8A 119.0 . . ?
C7 C8 H8A 119.0 . . ?
C8 C9 C10 119.0(2) . . ?
C8 C9 P9 117.12(19) . . ?
C10 C9 P9 123.04(18) . . ?
C5 C10 C9 118.0(2) . . ?
C5 C10 C1 116.3(2) . . ?
C9 C10 C1 125.7(2) . . ?
O9 P9 O14 129.1(4) . . ?
O9 P9 O13 99.4(4) . . ?
O14 P9 O13 100.76(9) . . ?
O9 P9 C9 124.9(4) . . ?
O14 P9 C9 99.47(10) . . ?
O13 P9 C9 94.43(10) . . ?
C11 O11 P1 118.53(17) . . ?
O11 C11 H11A 109.5 . . ?
O11 C11 H11B 109.5 . . ?
H11A C11 H11B 109.5 . . ?
O11 C11 H11C 109.5 . . ?
H11A C11 H11C 109.5 . . ?
H11B C11 H11C 109.5 . . ?
C12 O12 P1 119.72(19) . . ?
O12 C12 H12A 109.5 . . ?
O12 C12 H12B 109.5 . . ?
H12A C12 H12B 109.5 . . ?
O12 C12 H12C 109.5 . . ?
H12A C12 H12C 109.5 . . ?
H12B C12 H12C 109.5 . . ?
C13 O13 P9 115.53(16) . . ?
O13 C13 H13A 109.5 . . ?
O13 C13 H13B 109.5 . . ?
H13A C13 H13B 109.5 . . ?
O13 C13 H13C 109.5 . . ?
H13A C13 H13C 109.5 . . ?
H13B C13 H13C 109.5 . . ?
C14 O14 P9 119.47(19) . . ?
O14 C14 H14A 109.5 . . ?
O14 C14 H14B 109.5 . . ?
H14A C14 H14B 109.5 . . ?
O14 C14 H14C 109.5 . . ?
H14A C14 H14C 109.5 . . ?
H14B C14 H14C 109.5 . . ?

loop_
_geom_bond_atom_site_label_1
_geom_bond_atom_site_label_2
_geom_bond_distance
_geom_bond_site_symmetry_2
_geom_bond_publ_flag
O1 P1 1.4648(18) . ?
P1 O11 1.5652(19) . ?
P1 O12 1.5820(18) . ?
P1 C1 1.795(2) . ?
C1 C2 1.377(3) . ?
C1 C10 1.452(3) . ?
C2 C3 1.403(4) . ?
C2 H2A 0.9500 . ?
C3 C4 1.359(4) . ?
C3 H3A 0.9500 . ?
C4 C5 1.411(4) . ?
C4 H4A 0.9500 . ?
C5 C6 1.418(3) . ?
C5 C10 1.429(3) . ?
C6 C7 1.354(4) . ?
C6 H6A 0.9500 . ?
C7 C8 1.404(3) . ?
C7 H7A 0.9500 . ?
C8 C9 1.381(3) . ?
C8 H8A 0.9500 . ?
C9 C10 1.431(3) . ?
C9 P9 1.832(2) . ?
P9 O9 1.384(10) . ?
P9 O14 1.6159(19) . ?
P9 O13 1.6364(17) . ?
O11 C11 1.449(3) . ?
C11 H11A 0.9800 . ?
C11 H11B 0.9800 . ?
C11 H11C 0.9800 . ?
O12 C12 1.439(4) . ?
C12 H12A 0.9800 . ?
C12 H12B 0.9800 . ?
C12 H12C 0.9800 . ?
O13 C13 1.439(3) . ?
C13 H13A 0.9800 . ?
C13 H13B 0.9800 . ?
C13 H13C 0.9800 . ?
O14 C14 1.437(3) . ?
C14 H14A 0.9800 . ?
C14 H14B 0.9800 . ?
C14 H14C 0.9800 . ?

loop_
_geom_torsion_atom_site_label_1
_geom_torsion_atom_site_label_2
_geom_torsion_atom_site_label_3
_geom_torsion_atom_site_label_4
_geom_torsion
_geom_torsion_site_symmetry_1
_geom_torsion_site_symmetry_2
_geom_torsion_site_symmetry_3
_geom_torsion_site_symmetry_4
_geom_torsion_publ_flag
O1 P1 C1 C2 144.24(19) . . . . ?
O11 P1 C1 C2 -84.7(2) . . . . ?
O12 P1 C1 C2 19.9(2) . . . . ?
O1 P1 C1 C10 -23.0(2) . . . . ?
O11 P1 C1 C10 108.1(2) . . . . ?
O12 P1 C1 C10 -147.35(19) . . . . ?
C10 C1 C2 C3 1.9(4) . . . . ?
P1 C1 C2 C3 -165.7(2) . . . . ?
C1 C2 C3 C4 6.3(4) . . . . ?
C2 C3 C4 C5 -5.9(4) . . . . ?
C3 C4 C5 C6 177.2(2) . . . . ?
C3 C4 C5 C10 -2.6(4) . . . . ?
C4 C5 C6 C7 177.4(2) . . . . ?
C10 C5 C6 C7 -2.8(4) . . . . ?
C5 C6 C7 C8 -5.3(4) . . . . ?
C6 C7 C8 C9 5.6(4) . . . . ?
C7 C8 C9 C10 2.4(3) . . . . ?
C7 C8 C9 P9 -167.57(19) . . . . ?
C4 C5 C10 C9 -169.7(2) . . . . ?
C6 C5 C10 C9 10.5(3) . . . . ?
C4 C5 C10 C1 10.4(3) . . . . ?
C6 C5 C10 C1 -169.4(2) . . . . ?
C8 C9 C10 C5 -10.3(3) . . . . ?
P9 C9 C10 C5 159.08(18) . . . . ?
C8 C9 C10 C1 169.7(2) . . . . ?
P9 C9 C10 C1 -21.0(3) . . . . ?
C2 C1 C10 C5 -10.0(3) . . . . ?
P1 C1 C10 C5 156.80(18) . . . . ?
C2 C1 C10 C9 170.1(2) . . . . ?
P1 C1 C10 C9 -23.1(3) . . . . ?
C8 C9 P9 O9 156.1(5) . . . . ?
C10 C9 P9 O9 -13.4(6) . . . . ?
C8 C9 P9 O14 -50.3(2) . . . . ?
C10 C9 P9 O14 140.20(19) . . . . ?
C8 C9 P9 O13 51.42(19) . . . . ?
C10 C9 P9 O13 -118.10(19) . . . . ?
O1 P1 O11 C11 -33.6(2) . . . . ?
O12 P1 O11 C11 88.3(2) . . . . ?
C1 P1 O11 C11 -162.4(2) . . . . ?
O1 P1 O12 C12 -46.7(2) . . . . ?
O11 P1 O12 C12 -172.6(2) . . . . ?
C1 P1 O12 C12 78.8(2) . . . . ?
O9 P9 O13 C13 44.7(5) . . . . ?
O14 P9 O13 C13 -88.3(2) . . . . ?
C9 P9 O13 C13 171.19(19) . . . . ?
O9 P9 O14 C14 6.3(6) . . . . ?
O13 P9 O14 C14 117.96(19) . . . . ?
C9 P9 O14 C14 -145.65(19) . . . . ?
